data_4518985
loop_
_publ_author_name
'Townsend, Tanya M.'
'Bernskoetter, Wesley H.'
'Hazari, Nilay'
'Mercado, Brandon Q.'

_publ_section_title
;
 Dehydrogenative Synthesis of Carbamates from Formamides and Alcohols
 Using a Pincer-Supported Iron Catalyst
;
_journal_issue 16
_journal_name_full 'ACS Catalysis'
_journal_page_first 10614
_journal_page_last 10624
_journal_paper_doi 10.1021/acscatal.1c02718
_journal_volume 11
_journal_year 2021
_chemical_formula_moiety 'C19 H42 Fe N2 O2 P2'
_chemical_formula_sum 'C19 H42 Fe N2 O2 P2'
_chemical_formula_weight 448.33
_space_group_crystal_system monoclinic
_space_group_IT_number 14
_space_group_name_Hall '-P 2yn'
_space_group_name_H-M_alt 'P 1 21/n 1'
_atom_sites_solution_hydrogens mixed
_atom_sites_solution_primary SHELXT
_atom_sites_solution_secondary difmap
_audit_creation_method SHELXL-2014/7
_cell_angle_alpha 90
_cell_angle_beta 91.993(2)
_cell_angle_gamma 90
_cell_formula_units_Z 4
_cell_length_a 8.11330(10)
_cell_length_b 10.8783(2)
_cell_length_c 30.3409(5)
_cell_measurement_reflns_used 24283
_cell_measurement_temperature 93(2)
_cell_measurement_theta_max 66.4240
_cell_measurement_theta_min 2.8550
_cell_volume 2676.23(7)
_computing_cell_refinement 'CrysAlisPro 1.171.40.67a (Rigaku OD, 2019)'
_computing_data_collection 'CrysAlisPro 1.171.40.67a (Rigaku OD, 2019)'
_computing_data_reduction 'CrysAlisPro 1.171.40.67a (Rigaku OD, 2019)'
_computing_molecular_graphics 'Olex2 (Dolomanov et al., 2009)'
_computing_publication_material 'CIFTAB-2014/2 (Sheldrick, 2014)'
_computing_structure_refinement 'SHELXL-2014/7 (Sheldrick, 2014)'
_computing_structure_solution 'SHELXT-2014/5 (Sheldrick, 2014)'
_diffrn_ambient_temperature 93(2)
_diffrn_detector_area_resol_mean 22.2
_diffrn_measured_fraction_theta_full 0.988
_diffrn_measured_fraction_theta_max 0.988
_diffrn_measurement_device_type 'Rigaku Saturn 944+ CCD'
_diffrn_measurement_method \w
_diffrn_radiation_type CuK\a
_diffrn_radiation_wavelength 1.54184
_diffrn_reflns_av_R_equivalents 0.2741
_diffrn_reflns_av_unetI/netI 0.0698
_diffrn_reflns_Laue_measured_fraction_full 0.988
_diffrn_reflns_Laue_measured_fraction_max 0.988
_diffrn_reflns_limit_h_max 9
_diffrn_reflns_limit_h_min -9
_diffrn_reflns_limit_k_max 12
_diffrn_reflns_limit_k_min -12
_diffrn_reflns_limit_l_max 35
_diffrn_reflns_limit_l_min -34
_diffrn_reflns_number 88195
_diffrn_reflns_point_group_measured_fraction_full 0.988
_diffrn_reflns_point_group_measured_fraction_max 0.988
_diffrn_reflns_theta_full 66.582
_diffrn_reflns_theta_max 66.582
_diffrn_reflns_theta_min 2.915
_diffrn_source 'microfocus rotating anode'
_exptl_absorpt_coefficient_mu 5.747
_exptl_absorpt_correction_type none
_exptl_crystal_colour Yellow
_exptl_crystal_density_diffrn 1.113
_exptl_crystal_description Needle
_exptl_crystal_F_000 968
_exptl_crystal_size_max 0.350
_exptl_crystal_size_mid 0.020
_exptl_crystal_size_min 0.020
_refine_diff_density_max 0.620
_refine_diff_density_min -0.666
_refine_diff_density_rms 0.081
_refine_ls_extinction_method none
_refine_ls_goodness_of_fit_ref 1.054
_refine_ls_hydrogen_treatment mixed
_refine_ls_matrix_type full
_refine_ls_number_parameters 248
_refine_ls_number_reflns 4669
_refine_ls_number_restraints 0
_refine_ls_restrained_S_all 1.054
_refine_ls_R_factor_all 0.0651
_refine_ls_R_factor_gt 0.0538
_refine_ls_shift/su_max 0.001
_refine_ls_shift/su_mean 0.000
_refine_ls_structure_factor_coef Fsqd
_refine_ls_weighting_details 'w=1/[\s^2^(Fo^2^)+(0.0795P)^2^] where P=(Fo^2^+2Fc^2^)/3'
_refine_ls_weighting_scheme calc
_refine_ls_wR_factor_gt 0.1350
_refine_ls_wR_factor_ref 0.1445
_reflns_Friedel_coverage 0.000
_reflns_number_gt 3844
_reflns_number_total 4669
_reflns_threshold_expression 'I > 2\s(I)'
_cod_data_source_file cs1c02718_si_002.cif
_cod_data_source_block '_Compound5Me'
_cod_original_cell_volume 2676.24(7)
_cod_original_sg_symbol_H-M 'P 21/n'
_cod_database_code 4518985
_shelx_shelxl_version_number 2014/7
_shelx_space_group_comment
; 
The symmetry employed for this shelxl refinement is uniquely defined 
by the following loop, which should always be used as a source of 
symmetry information in preference to the above space-group names. 
They are only intended as comments. 
;
_shelx_estimated_absorpt_t_min 0.238
_shelx_estimated_absorpt_t_max 0.894

loop_
_space_group_symop_operation_xyz
'x, y, z'
'-x+1/2, y+1/2, -z+1/2'
'-x, -y, -z'
'x-1/2, -y-1/2, z-1/2'

loop_
_atom_site_label
_atom_site_type_symbol
_atom_site_fract_x
_atom_site_fract_y
_atom_site_fract_z
_atom_site_U_iso_or_equiv
_atom_site_adp_type
_atom_site_occupancy
_atom_site_site_symmetry_order
_atom_site_calc_flag
_atom_site_refinement_flags_posn
_atom_site_refinement_flags_adp
_atom_site_refinement_flags_occupancy
_atom_site_disorder_assembly
_atom_site_disorder_group
Fe1 Fe 0.47970(6) 0.64615(4) 0.36327(2) 0.02942(17) Uani 1 1 d . . . . .
P1 P 0.45220(10) 0.46724(7) 0.32861(3) 0.0315(2) Uani 1 1 d . . . . .
P2 P 0.46547(10) 0.80889(7) 0.40721(3) 0.0343(2) Uani 1 1 d . . . . .
O1 O 0.4795(3) 0.7889(2) 0.28294(7) 0.0458(6) Uani 1 1 d . . . . .
N1 N 0.7365(3) 0.6291(2) 0.37149(8) 0.0349(6) Uani 1 1 d . . . . .
N006 N 0.4449(3) 0.5451(2) 0.42027(8) 0.0342(6) Uani 1 1 d . . . . .
H006 H 0.5586 0.5259 0.4321 0.041 Uiso 1 1 calc R U . . .
O2 O 0.7712(3) 0.5134(3) 0.43459(8) 0.0637(8) Uani 1 1 d . . . . .
C9 C 0.6250(4) 0.4094(3) 0.29648(10) 0.0330(7) Uani 1 1 d . . . . .
H9 H 0.7284 0.4321 0.3134 0.040 Uiso 1 1 calc R U . . .
C10 C 0.6342(4) 0.4723(3) 0.25131(10) 0.0407(8) Uani 1 1 d . . . . .
H10A H 0.5433 0.4434 0.2319 0.061 Uiso 1 1 calc R U . . .
H10B H 0.7396 0.4522 0.2382 0.061 Uiso 1 1 calc R U . . .
H10C H 0.6258 0.5616 0.2550 0.061 Uiso 1 1 calc R U . . .
C1 C 0.4825(4) 0.7313(3) 0.31550(10) 0.0340(7) Uani 1 1 d . . . . .
C4 C 0.3662(4) 0.6139(3) 0.45597(10) 0.0392(8) Uani 1 1 d . . . . .
H4A H 0.3745 0.5663 0.4838 0.047 Uiso 1 1 calc R U . . .
H4B H 0.2481 0.6274 0.4483 0.047 Uiso 1 1 calc R U . . .
C18 C 0.8356(4) 0.6891(3) 0.33789(11) 0.0388(7) Uani 1 1 d . . . . .
H18A H 0.8106 0.6517 0.3090 0.058 Uiso 1 1 calc R U . . .
H18B H 0.9531 0.6786 0.3456 0.058 Uiso 1 1 calc R U . . .
H18C H 0.8090 0.7769 0.3367 0.058 Uiso 1 1 calc R U . . .
C6 C 0.2675(4) 0.4347(3) 0.29254(11) 0.0413(8) Uani 1 1 d . . . . .
H6 H 0.2969 0.3663 0.2722 0.050 Uiso 1 1 calc R U . . .
C15 C 0.6484(4) 0.9101(3) 0.41340(11) 0.0422(8) Uani 1 1 d . . . . .
H15 H 0.7474 0.8553 0.4146 0.051 Uiso 1 1 calc R U . . .
C2 C 0.4466(4) 0.3587(3) 0.37514(11) 0.0391(8) Uani 1 1 d . . . . .
H2A H 0.3834 0.2843 0.3663 0.047 Uiso 1 1 calc R U . . .
H2B H 0.5600 0.3335 0.3842 0.047 Uiso 1 1 calc R U . . .
C11 C 0.6296(4) 0.2695(3) 0.29042(12) 0.0436(8) Uani 1 1 d . . . . .
H11A H 0.6330 0.2295 0.3194 0.065 Uiso 1 1 calc R U . . .
H11B H 0.7279 0.2468 0.2744 0.065 Uiso 1 1 calc R U . . .
H11C H 0.5307 0.2429 0.2736 0.065 Uiso 1 1 calc R U . . .
C19 C 0.8249(4) 0.5722(3) 0.40173(11) 0.0443(8) Uani 1 1 d . . . . .
H19 H 0.9412 0.5748 0.3990 0.053 Uiso 1 1 calc R U . . .
C3 C 0.3641(4) 0.4228(3) 0.41339(11) 0.0413(8) Uani 1 1 d . . . . .
H3A H 0.2449 0.4338 0.4064 0.050 Uiso 1 1 calc R U . . .
H3B H 0.3767 0.3725 0.4405 0.050 Uiso 1 1 calc R U . . .
C8 C 0.2188(4) 0.5461(3) 0.26385(12) 0.0497(9) Uani 1 1 d . . . . .
H8A H 0.1890 0.6149 0.2828 0.075 Uiso 1 1 calc R U . . .
H8B H 0.1243 0.5245 0.2444 0.075 Uiso 1 1 calc R U . . .
H8C H 0.3120 0.5699 0.2460 0.075 Uiso 1 1 calc R U . . .
C5 C 0.4540(4) 0.7368(3) 0.46184(10) 0.0364(7) Uani 1 1 d . . . . .
H5A H 0.5663 0.7241 0.4748 0.044 Uiso 1 1 calc R U . . .
H5B H 0.3922 0.7904 0.4818 0.044 Uiso 1 1 calc R U . . .
C12 C 0.2881(5) 0.9168(3) 0.40237(11) 0.0462(8) Uani 1 1 d . . . . .
H12 H 0.3216 0.9946 0.4178 0.055 Uiso 1 1 calc R U . . .
C17 C 0.6659(5) 0.9944(3) 0.37307(12) 0.0530(10) Uani 1 1 d . . . . .
H17A H 0.6496 0.9461 0.3460 0.079 Uiso 1 1 calc R U . . .
H17B H 0.7763 1.0310 0.3738 0.079 Uiso 1 1 calc R U . . .
H17C H 0.5829 1.0598 0.3737 0.079 Uiso 1 1 calc R U . . .
C16 C 0.6554(5) 0.9877(4) 0.45588(12) 0.0583(11) Uani 1 1 d . . . . .
H16A H 0.5595 1.0425 0.4561 0.087 Uiso 1 1 calc R U . . .
H16B H 0.7567 1.0368 0.4570 0.087 Uiso 1 1 calc R U . . .
H16C H 0.6544 0.9332 0.4816 0.087 Uiso 1 1 calc R U . . .
C7 C 0.1178(4) 0.3927(4) 0.31807(13) 0.0532(10) Uani 1 1 d . . . . .
H7A H 0.1437 0.3153 0.3333 0.080 Uiso 1 1 calc R U . . .
H7B H 0.0235 0.3804 0.2975 0.080 Uiso 1 1 calc R U . . .
H7C H 0.0904 0.4556 0.3397 0.080 Uiso 1 1 calc R U . . .
C13 C 0.1338(5) 0.8680(3) 0.42439(14) 0.0536(10) Uani 1 1 d . . . . .
H13A H 0.1018 0.7890 0.4111 0.080 Uiso 1 1 calc R U . . .
H13B H 0.0433 0.9270 0.4201 0.080 Uiso 1 1 calc R U . . .
H13C H 0.1575 0.8568 0.4560 0.080 Uiso 1 1 calc R U . . .
C14 C 0.2455(6) 0.9495(4) 0.35417(13) 0.0613(11) Uani 1 1 d . . . . .
H14A H 0.3445 0.9796 0.3400 0.092 Uiso 1 1 calc R U . . .
H14B H 0.1606 1.0137 0.3530 0.092 Uiso 1 1 calc R U . . .
H14C H 0.2041 0.8763 0.3386 0.092 Uiso 1 1 calc R U . . .
H H 0.303(4) 0.654(3) 0.3595(12) 0.050(11) Uiso 1 1 d . . . . .

loop_
_atom_site_aniso_label
_atom_site_aniso_U_11
_atom_site_aniso_U_22
_atom_site_aniso_U_33
_atom_site_aniso_U_23
_atom_site_aniso_U_13
_atom_site_aniso_U_12
Fe1 0.0390(3) 0.0271(3) 0.0224(3) -0.00089(18) 0.0054(2) 0.00113(19)
P1 0.0369(4) 0.0292(4) 0.0288(4) -0.0026(3) 0.0066(3) 0.0006(3)
P2 0.0449(5) 0.0320(4) 0.0264(4) -0.0031(3) 0.0079(3) 0.0004(3)
O1 0.0686(16) 0.0380(12) 0.0310(13) 0.0051(10) 0.0034(11) 0.0052(11)
N1 0.0452(15) 0.0349(14) 0.0251(14) -0.0013(11) 0.0071(12) -0.0009(12)
N006 0.0440(15) 0.0330(13) 0.0262(14) -0.0005(10) 0.0090(11) -0.0037(11)
O2 0.0594(16) 0.090(2) 0.0428(15) 0.0299(14) 0.0153(12) 0.0306(15)
C9 0.0397(17) 0.0308(16) 0.0287(16) -0.0035(12) 0.0059(13) 0.0021(13)
C10 0.052(2) 0.0406(18) 0.0301(18) -0.0027(14) 0.0094(14) 0.0002(15)
C1 0.0426(18) 0.0275(15) 0.0321(18) -0.0051(13) 0.0053(14) 0.0040(13)
C4 0.052(2) 0.0395(17) 0.0273(17) 0.0011(13) 0.0141(14) -0.0008(15)
C18 0.0434(19) 0.0409(18) 0.0327(18) -0.0003(14) 0.0098(14) -0.0049(15)
C6 0.0408(18) 0.0409(18) 0.042(2) -0.0127(15) 0.0027(15) 0.0035(14)
C15 0.055(2) 0.0371(18) 0.0353(18) -0.0084(14) 0.0148(15) -0.0061(16)
C2 0.051(2) 0.0307(17) 0.0367(18) -0.0012(13) 0.0128(15) -0.0049(14)
C11 0.053(2) 0.0321(17) 0.046(2) -0.0046(14) 0.0147(16) 0.0052(15)
C19 0.0422(19) 0.058(2) 0.0327(19) -0.0029(16) 0.0062(15) 0.0076(16)
C3 0.055(2) 0.0355(17) 0.0342(18) 0.0029(14) 0.0157(15) -0.0085(15)
C8 0.048(2) 0.056(2) 0.045(2) -0.0145(17) -0.0134(16) 0.0086(17)
C5 0.0437(18) 0.0397(17) 0.0264(17) -0.0037(13) 0.0090(14) -0.0037(14)
C12 0.062(2) 0.0369(18) 0.040(2) -0.0068(15) 0.0054(17) 0.0053(16)
C17 0.076(3) 0.0384(19) 0.046(2) -0.0021(16) 0.0255(19) -0.0124(18)
C16 0.070(3) 0.061(2) 0.046(2) -0.0201(18) 0.0231(19) -0.024(2)
C7 0.042(2) 0.063(2) 0.055(2) -0.0244(19) 0.0116(17) -0.0084(18)
C13 0.053(2) 0.048(2) 0.060(3) -0.0139(18) 0.0064(19) 0.0094(17)
C14 0.083(3) 0.054(2) 0.046(2) -0.0003(18) 0.000(2) 0.026(2)

loop_
_atom_type_symbol
_atom_type_description
_atom_type_scat_dispersion_real
_atom_type_scat_dispersion_imag
_atom_type_scat_source
C C 0.0181 0.0091 'International Tables Vol C Tables 4.2.6.8 and 6.1.1.4'
H H 0.0000 0.0000 'International Tables Vol C Tables 4.2.6.8 and 6.1.1.4'
Fe Fe -1.1336 3.1974 'International Tables Vol C Tables 4.2.6.8 and 6.1.1.4'
N N 0.0311 0.0180 'International Tables Vol C Tables 4.2.6.8 and 6.1.1.4'
O O 0.0492 0.0322 'International Tables Vol C Tables 4.2.6.8 and 6.1.1.4'
P P 0.2955 0.4335 'International Tables Vol C Tables 4.2.6.8 and 6.1.1.4'

loop_
_geom_angle_atom_site_label_1
_geom_angle_atom_site_label_2
_geom_angle_atom_site_label_3
_geom_angle
_geom_angle_site_symmetry_1
_geom_angle_site_symmetry_3
_geom_angle_publ_flag
C1 Fe1 N006 172.96(13) . . ?
C1 Fe1 N1 96.04(13) . . ?
N006 Fe1 N1 91.00(10) . . ?
C1 Fe1 P1 94.39(10) . . ?
N006 Fe1 P1 85.19(7) . . ?
N1 Fe1 P1 93.54(7) . . ?
C1 Fe1 P2 94.55(10) . . ?
N006 Fe1 P2 84.88(7) . . ?
N1 Fe1 P2 94.09(7) . . ?
P1 Fe1 P2 167.57(4) . . ?
C1 Fe1 H 86.7(14) . . ?
N006 Fe1 H 86.2(14) . . ?
N1 Fe1 H 177.2(14) . . ?
P1 Fe1 H 86.1(13) . . ?
P2 Fe1 H 85.8(14) . . ?
C2 P1 C9 103.05(14) . . ?
C2 P1 C6 106.74(16) . . ?
C9 P1 C6 103.62(14) . . ?
C2 P1 Fe1 101.75(10) . . ?
C9 P1 Fe1 118.92(10) . . ?
C6 P1 Fe1 120.78(11) . . ?
C5 P2 C15 103.15(15) . . ?
C5 P2 C12 106.10(15) . . ?
C15 P2 C12 104.33(16) . . ?
C5 P2 Fe1 101.92(10) . . ?
C15 P2 Fe1 118.46(11) . . ?
C12 P2 Fe1 120.81(12) . . ?
C19 N1 C18 113.5(3) . . ?
C19 N1 Fe1 130.3(2) . . ?
C18 N1 Fe1 116.2(2) . . ?
C4 N006 C3 110.7(2) . . ?
C4 N006 Fe1 114.62(19) . . ?
C3 N006 Fe1 115.25(19) . . ?
C4 N006 H006 105.0 . . ?
C3 N006 H006 105.0 . . ?
Fe1 N006 H006 105.0 . . ?
C11 C9 C10 109.5(3) . . ?
C11 C9 P1 115.1(2) . . ?
C10 C9 P1 112.4(2) . . ?
C11 C9 H9 106.4 . . ?
C10 C9 H9 106.4 . . ?
P1 C9 H9 106.4 . . ?
C9 C10 H10A 109.5 . . ?
C9 C10 H10B 109.5 . . ?
H10A C10 H10B 109.5 . . ?
C9 C10 H10C 109.5 . . ?
H10A C10 H10C 109.5 . . ?
H10B C10 H10C 109.5 . . ?
O1 C1 Fe1 178.0(3) . . ?
N006 C4 C5 108.5(2) . . ?
N006 C4 H4A 110.0 . . ?
C5 C4 H4A 110.0 . . ?
N006 C4 H4B 110.0 . . ?
C5 C4 H4B 110.0 . . ?
H4A C4 H4B 108.4 . . ?
N1 C18 H18A 109.5 . . ?
N1 C18 H18B 109.5 . . ?
H18A C18 H18B 109.5 . . ?
N1 C18 H18C 109.5 . . ?
H18A C18 H18C 109.5 . . ?
H18B C18 H18C 109.5 . . ?
C7 C6 C8 109.2(3) . . ?
C7 C6 P1 113.3(2) . . ?
C8 C6 P1 111.7(2) . . ?
C7 C6 H6 107.5 . . ?
C8 C6 H6 107.5 . . ?
P1 C6 H6 107.5 . . ?
C17 C15 C16 109.7(3) . . ?
C17 C15 P2 111.7(3) . . ?
C16 C15 P2 114.6(2) . . ?
C17 C15 H15 106.8 . . ?
C16 C15 H15 106.8 . . ?
P2 C15 H15 106.8 . . ?
C3 C2 P1 108.2(2) . . ?
C3 C2 H2A 110.1 . . ?
P1 C2 H2A 110.1 . . ?
C3 C2 H2B 110.1 . . ?
P1 C2 H2B 110.1 . . ?
H2A C2 H2B 108.4 . . ?
C9 C11 H11A 109.5 . . ?
C9 C11 H11B 109.5 . . ?
H11A C11 H11B 109.5 . . ?
C9 C11 H11C 109.5 . . ?
H11A C11 H11C 109.5 . . ?
H11B C11 H11C 109.5 . . ?
O2 C19 N1 126.6(3) . . ?
O2 C19 H19 116.7 . . ?
N1 C19 H19 116.7 . . ?
N006 C3 C2 108.1(2) . . ?
N006 C3 H3A 110.1 . . ?
C2 C3 H3A 110.1 . . ?
N006 C3 H3B 110.1 . . ?
C2 C3 H3B 110.1 . . ?
H3A C3 H3B 108.4 . . ?
C6 C8 H8A 109.5 . . ?
C6 C8 H8B 109.5 . . ?
H8A C8 H8B 109.5 . . ?
C6 C8 H8C 109.5 . . ?
H8A C8 H8C 109.5 . . ?
H8B C8 H8C 109.5 . . ?
C4 C5 P2 107.9(2) . . ?
C4 C5 H5A 110.1 . . ?
P2 C5 H5A 110.1 . . ?
C4 C5 H5B 110.1 . . ?
P2 C5 H5B 110.1 . . ?
H5A C5 H5B 108.4 . . ?
C14 C12 C13 109.6(3) . . ?
C14 C12 P2 111.7(2) . . ?
C13 C12 P2 112.8(2) . . ?
C14 C12 H12 107.5 . . ?
C13 C12 H12 107.5 . . ?
P2 C12 H12 107.5 . . ?
C15 C17 H17A 109.5 . . ?
C15 C17 H17B 109.5 . . ?
H17A C17 H17B 109.5 . . ?
C15 C17 H17C 109.5 . . ?
H17A C17 H17C 109.5 . . ?
H17B C17 H17C 109.5 . . ?
C15 C16 H16A 109.5 . . ?
C15 C16 H16B 109.5 . . ?
H16A C16 H16B 109.5 . . ?
C15 C16 H16C 109.5 . . ?
H16A C16 H16C 109.5 . . ?
H16B C16 H16C 109.5 . . ?
C6 C7 H7A 109.5 . . ?
C6 C7 H7B 109.5 . . ?
H7A C7 H7B 109.5 . . ?
C6 C7 H7C 109.5 . . ?
H7A C7 H7C 109.5 . . ?
H7B C7 H7C 109.5 . . ?
C12 C13 H13A 109.5 . . ?
C12 C13 H13B 109.5 . . ?
H13A C13 H13B 109.5 . . ?
C12 C13 H13C 109.5 . . ?
H13A C13 H13C 109.5 . . ?
H13B C13 H13C 109.5 . . ?
C12 C14 H14A 109.5 . . ?
C12 C14 H14B 109.5 . . ?
H14A C14 H14B 109.5 . . ?
C12 C14 H14C 109.5 . . ?
H14A C14 H14C 109.5 . . ?
H14B C14 H14C 109.5 . . ?

loop_
_geom_bond_atom_site_label_1
_geom_bond_atom_site_label_2
_geom_bond_distance
_geom_bond_site_symmetry_2
_geom_bond_publ_flag
Fe1 C1 1.721(3) . ?
Fe1 N006 2.077(2) . ?
Fe1 N1 2.098(3) . ?
Fe1 P1 2.2198(9) . ?
Fe1 P2 2.2215(9) . ?
Fe1 H 1.44(3) . ?
P1 C2 1.843(3) . ?
P1 C9 1.846(3) . ?
P1 C6 1.859(3) . ?
P2 C5 1.839(3) . ?
P2 C15 1.852(3) . ?
P2 C12 1.859(4) . ?
O1 C1 1.170(4) . ?
N1 C19 1.301(4) . ?
N1 C18 1.473(4) . ?
N006 C4 1.479(4) . ?
N006 C3 1.495(4) . ?
N006 H006 1.0000 . ?
O2 C19 1.274(4) . ?
C9 C11 1.533(4) . ?
C9 C10 1.536(4) . ?
C9 H9 1.0000 . ?
C10 H10A 0.9800 . ?
C10 H10B 0.9800 . ?
C10 H10C 0.9800 . ?
C4 C5 1.523(4) . ?
C4 H4A 0.9900 . ?
C4 H4B 0.9900 . ?
C18 H18A 0.9800 . ?
C18 H18B 0.9800 . ?
C18 H18C 0.9800 . ?
C6 C7 1.533(5) . ?
C6 C8 1.536(5) . ?
C6 H6 1.0000 . ?
C15 C17 1.539(5) . ?
C15 C16 1.540(5) . ?
C15 H15 1.0000 . ?
C2 C3 1.528(4) . ?
C2 H2A 0.9900 . ?
C2 H2B 0.9900 . ?
C11 H11A 0.9800 . ?
C11 H11B 0.9800 . ?
C11 H11C 0.9800 . ?
C19 H19 0.9500 . ?
C3 H3A 0.9900 . ?
C3 H3B 0.9900 . ?
C8 H8A 0.9800 . ?
C8 H8B 0.9800 . ?
C8 H8C 0.9800 . ?
C5 H5A 0.9900 . ?
C5 H5B 0.9900 . ?
C12 C14 1.533(5) . ?
C12 C13 1.535(5) . ?
C12 H12 1.0000 . ?
C17 H17A 0.9800 . ?
C17 H17B 0.9800 . ?
C17 H17C 0.9800 . ?
C16 H16A 0.9800 . ?
C16 H16B 0.9800 . ?
C16 H16C 0.9800 . ?
C7 H7A 0.9800 . ?
C7 H7B 0.9800 . ?
C7 H7C 0.9800 . ?
C13 H13A 0.9800 . ?
C13 H13B 0.9800 . ?
C13 H13C 0.9800 . ?
C14 H14A 0.9800 . ?
C14 H14B 0.9800 . ?
C14 H14C 0.9800 . ?

loop_
_geom_torsion_atom_site_label_1
_geom_torsion_atom_site_label_2
_geom_torsion_atom_site_label_3
_geom_torsion_atom_site_label_4
_geom_torsion
_geom_torsion_site_symmetry_1
_geom_torsion_site_symmetry_2
_geom_torsion_site_symmetry_3
_geom_torsion_site_symmetry_4
_geom_torsion_publ_flag
C2 P1 C9 C11 43.6(3) . . . . ?
C6 P1 C9 C11 -67.5(3) . . . . ?
Fe1 P1 C9 C11 155.2(2) . . . . ?
C2 P1 C9 C10 169.9(2) . . . . ?
C6 P1 C9 C10 58.7(3) . . . . ?
Fe1 P1 C9 C10 -78.6(2) . . . . ?
C3 N006 C4 C5 179.5(3) . . . . ?
Fe1 N006 C4 C5 -48.0(3) . . . . ?
C2 P1 C6 C7 33.5(3) . . . . ?
C9 P1 C6 C7 141.9(3) . . . . ?
Fe1 P1 C6 C7 -81.8(3) . . . . ?
C2 P1 C6 C8 157.3(2) . . . . ?
C9 P1 C6 C8 -94.3(2) . . . . ?
Fe1 P1 C6 C8 42.0(3) . . . . ?
C5 P2 C15 C17 -171.6(2) . . . . ?
C12 P2 C15 C17 -60.9(3) . . . . ?
Fe1 P2 C15 C17 76.8(3) . . . . ?
C5 P2 C15 C16 -46.1(3) . . . . ?
C12 P2 C15 C16 64.6(3) . . . . ?
Fe1 P2 C15 C16 -157.7(2) . . . . ?
C9 P1 C2 C3 156.2(2) . . . . ?
C6 P1 C2 C3 -95.0(3) . . . . ?
Fe1 P1 C2 C3 32.5(2) . . . . ?
C18 N1 C19 O2 179.7(3) . . . . ?
Fe1 N1 C19 O2 -1.0(5) . . . . ?
C4 N006 C3 C2 178.0(3) . . . . ?
Fe1 N006 C3 C2 45.8(3) . . . . ?
P1 C2 C3 N006 -49.8(3) . . . . ?
N006 C4 C5 P2 50.1(3) . . . . ?
C15 P2 C5 C4 -154.1(2) . . . . ?
C12 P2 C5 C4 96.5(2) . . . . ?
Fe1 P2 C5 C4 -30.8(2) . . . . ?
C5 P2 C12 C14 -160.1(3) . . . . ?
C15 P2 C12 C14 91.3(3) . . . . ?
Fe1 P2 C12 C14 -45.2(3) . . . . ?
C5 P2 C12 C13 -36.1(3) . . . . ?
C15 P2 C12 C13 -144.7(3) . . . . ?
Fe1 P2 C12 C13 78.8(3) . . . . ?
